data_4304401
loop_
_publ_author_name
'Yuji Tooyama'
'Henrik Braband'
'Bernhard Spingler'
'Ulrich Abram'
'Roger Alberto'

_publ_section_title
;
High-Valent Technetium Complexes with the [99TcO3]+ Core from in Situ
Prepared Mixed Anhydrides of [99TcO4]- and Their Reactivities
;
_journal_name_full 'Inorganic Chemistry'
_journal_page_first 257
_journal_page_last 264
_journal_paper_doi 10.1021/ic701908q
_journal_volume 47
_journal_year 2008
_chemical_formula_moiety '[TcO3Clbipy]'
_chemical_formula_sum 'C10 H8 Cl N2 O3 Tc'
_chemical_formula_weight 337.63
_chemical_name_common '[TcO3Clbipy]'
_chemical_name_systematic
; 
 ? 
;
_space_group_IT_number 12
_symmetry_cell_setting monoclinic
_symmetry_space_group_name_Hall '-I 2y'
_symmetry_space_group_name_H-M 'I 1 2/m 1'
_atom_sites_solution_hydrogens geom
_atom_sites_solution_primary direct
_atom_sites_solution_secondary difmap
_audit_creation_method SHELXL-97
_cell_angle_alpha 90.00
_cell_angle_beta 96.2859(11)
_cell_angle_gamma 90.00
_cell_formula_units_Z 4
_cell_length_a 7.52742(9)
_cell_length_b 11.73765(11)
_cell_length_c 12.86694(14)
_cell_measurement_reflns_used 27828
_cell_measurement_temperature 183(2)
_cell_measurement_theta_max 37.6453
_cell_measurement_theta_min 2.3506
_cell_volume 1130.01(2)
_computing_cell_refinement 'CrysAlis RED (Oxford, 2007)'
_computing_data_collection 'CrysAlis RED (Oxford, 2007)'
_computing_data_reduction 'CrysAlis RED (Oxford, 2007)'
_computing_molecular_graphics 'ORTEP-3 (Farrugia, 1997)'
_computing_publication_material 'SHELXL-97 (Sheldrick, 1997)'
_computing_structure_refinement 'SHELXL-97 (Sheldrick, 1997)'
_computing_structure_solution 'SIR-97 (Altomare, 1999)'
_diffrn_ambient_temperature 183(2)
_diffrn_detector_area_resol_mean 10.4498
_diffrn_measured_fraction_theta_full 0.998
_diffrn_measured_fraction_theta_max 0.998
_diffrn_measurement_device_type 'Xcalibur Ruby'
_diffrn_measurement_method '/o oscillation scan'
_diffrn_radiation_monochromator graphite
_diffrn_radiation_source 'Enhance (Mo) X-ray Source'
_diffrn_radiation_type MoK\a
_diffrn_radiation_wavelength 0.71073
_diffrn_reflns_av_R_equivalents 0.0289
_diffrn_reflns_av_sigmaI/netI 0.0140
_diffrn_reflns_limit_h_max 12
_diffrn_reflns_limit_h_min -12
_diffrn_reflns_limit_k_max 19
_diffrn_reflns_limit_k_min -19
_diffrn_reflns_limit_l_max 21
_diffrn_reflns_limit_l_min -21
_diffrn_reflns_number 42957
_diffrn_reflns_theta_full 36.31
_diffrn_reflns_theta_max 36.31
_diffrn_reflns_theta_min 2.36
_exptl_absorpt_coefficient_mu 1.506
_exptl_absorpt_correction_T_max 1.00000
_exptl_absorpt_correction_T_min 0.78470
_exptl_absorpt_correction_type multi-scan
_exptl_absorpt_process_details none
_exptl_crystal_colour orange
_exptl_crystal_density_diffrn 1.985
_exptl_crystal_density_method 'not measured'
_exptl_crystal_description block
_exptl_crystal_F_000 664
_exptl_crystal_size_max 0.32
_exptl_crystal_size_mid 0.28
_exptl_crystal_size_min 0.25
_refine_diff_density_max 1.515
_refine_diff_density_min -0.420
_refine_diff_density_rms 0.098
_refine_ls_extinction_method none
_refine_ls_goodness_of_fit_ref 1.100
_refine_ls_hydrogen_treatment constr
_refine_ls_matrix_type full
_refine_ls_number_parameters 88
_refine_ls_number_reflns 2851
_refine_ls_number_restraints 0
_refine_ls_restrained_S_all 1.100
_refine_ls_R_factor_all 0.0269
_refine_ls_R_factor_gt 0.0236
_refine_ls_shift/su_max 0.001
_refine_ls_shift/su_mean 0.000
_refine_ls_structure_factor_coef Fsqd
_refine_ls_weighting_details 'calc w=1/[\s^2^(Fo^2^)+(0.0387P)^2^+1.0712P] where P=(Fo^2^+2Fc^2^)/3'
_refine_ls_weighting_scheme calc
_refine_ls_wR_factor_gt 0.0680
_refine_ls_wR_factor_ref 0.0696
_reflns_number_gt 2534
_reflns_number_total 2851
_reflns_threshold_expression >2sigma(I)
_cod_data_source_file ic701908q-file002.cif
_cod_data_source_block yt250107
_cod_original_sg_symbol_H-M 'I 2/m'
_cod_database_code 4304401

loop_
_symmetry_equiv_pos_as_xyz
'x, y, z'
'-x, y, -z'
'x+1/2, y+1/2, z+1/2'
'-x+1/2, y+1/2, -z+1/2'
'-x, -y, -z'
'x, -y, z'
'-x+1/2, -y+1/2, -z+1/2'
'x+1/2, -y+1/2, z+1/2'

loop_
_atom_site_label
_atom_site_type_symbol
_atom_site_fract_x
_atom_site_fract_y
_atom_site_fract_z
_atom_site_U_iso_or_equiv
_atom_site_adp_type
_atom_site_occupancy
_atom_site_symmetry_multiplicity
_atom_site_calc_flag
_atom_site_refinement_flags
_atom_site_disorder_assembly
_atom_site_disorder_group
Tc1 Tc 0.58658(2) 0.0000 0.174899(12) 0.01941(5) Uani 0.98 2 d SP . .
Tc2 Tc 0.6697(9) 0.0000 0.2185(4) 0.0198(11) Uani 0.02 2 d SP . .
C1 C 0.37509(17) 0.06287(11) 0.36224(10) 0.0192(2) Uani 1 1 d . . .
C2 C 0.2823(2) 0.12858(14) 0.42825(11) 0.0255(3) Uani 1 1 d . . .
H2A H 0.2101 0.0935 0.4752 0.031 Uiso 1 1 calc R . .
C3 C 0.2972(2) 0.24665(14) 0.42435(12) 0.0291(3) Uani 1 1 d . . .
H3A H 0.2335 0.2932 0.4679 0.035 Uiso 1 1 calc R . .
C4 C 0.4055(2) 0.29570(13) 0.35664(13) 0.0271(3) Uani 1 1 d . . .
H4A H 0.4197 0.3761 0.3545 0.033 Uiso 1 1 calc R . .
C5 C 0.49292(19) 0.22574(12) 0.29201(12) 0.0231(2) Uani 1 1 d . . .
H5A H 0.5663 0.2592 0.2448 0.028 Uiso 1 1 calc R . .
N1 N 0.47665(15) 0.11197(10) 0.29437(9) 0.01901(18) Uani 1 1 d . . .
O1 O 0.3728(2) 0.0000 0.11334(11) 0.0217(2) Uani 1 2 d S . .
O2 O 0.68258(17) 0.11734(11) 0.12677(9) 0.0315(2) Uani 1 1 d . . .
Cl1 Cl 0.84302(7) 0.0000 0.31974(4) 0.02718(10) Uani 1 2 d S . .

loop_
_atom_site_aniso_label
_atom_site_aniso_U_11
_atom_site_aniso_U_22
_atom_site_aniso_U_33
_atom_site_aniso_U_23
_atom_site_aniso_U_13
_atom_site_aniso_U_12
Tc1 0.02285(9) 0.02019(7) 0.01601(8) 0.000 0.00585(6) 0.000
Tc2 0.015(2) 0.037(3) 0.0063(19) 0.000 -0.001(2) 0.000
C1 0.0188(5) 0.0223(5) 0.0166(5) -0.0015(4) 0.0030(4) 0.0008(4)
C2 0.0251(6) 0.0320(7) 0.0200(5) -0.0046(5) 0.0054(5) 0.0044(5)
C3 0.0312(7) 0.0314(7) 0.0242(6) -0.0096(5) 0.0008(5) 0.0080(6)
C4 0.0290(6) 0.0210(6) 0.0299(6) -0.0071(5) -0.0036(5) 0.0034(5)
C5 0.0238(6) 0.0192(5) 0.0257(6) -0.0015(4) 0.0007(4) -0.0011(4)
N1 0.0199(4) 0.0189(4) 0.0186(4) -0.0010(3) 0.0038(3) 0.0000(3)
O1 0.0242(6) 0.0197(6) 0.0204(6) 0.000 -0.0013(5) 0.000
O2 0.0379(6) 0.0326(6) 0.0254(5) 0.0058(4) 0.0100(4) -0.0084(5)
Cl1 0.0220(2) 0.0339(2) 0.0256(2) 0.000 0.00248(16) 0.000

loop_
_atom_type_symbol
_atom_type_description
_atom_type_scat_dispersion_real
_atom_type_scat_dispersion_imag
_atom_type_scat_source
C C 0.0033 0.0016 'International Tables Vol C Tables 4.2.6.8 and 6.1.1.4'
H H 0.0000 0.0000 'International Tables Vol C Tables 4.2.6.8 and 6.1.1.4'
N N 0.0061 0.0033 'International Tables Vol C Tables 4.2.6.8 and 6.1.1.4'
O O 0.0106 0.0060 'International Tables Vol C Tables 4.2.6.8 and 6.1.1.4'
Cl Cl 0.1484 0.1585 'International Tables Vol C Tables 4.2.6.8 and 6.1.1.4'
Tc Tc -1.4390 0.7593 'International Tables Vol C Tables 4.2.6.8 and 6.1.1.4'

loop_
_geom_angle_atom_site_label_1
_geom_angle_atom_site_label_2
_geom_angle_atom_site_label_3
_geom_angle
_geom_angle_site_symmetry_1
_geom_angle_site_symmetry_3
_geom_angle_publ_flag
Tc2 Tc1 O2 85.6(3) . . ?
O2 Tc1 O2 107.93(9) 6 . ?
Tc2 Tc1 O1 162.7(4) . . ?
O2 Tc1 O1 104.25(5) . . ?
Tc2 Tc1 N1 80.6(4) . . ?
O2 Tc1 N1 157.52(5) 6 . ?
O2 Tc1 N1 88.77(5) . . ?
O1 Tc1 N1 85.34(5) . . ?
Tc2 Tc1 N1 80.6(4) . 6 ?
N1 Tc1 N1 71.55(6) . 6 ?
Tc2 Tc1 Cl1 2.4(4) . . ?
O2 Tc1 Cl1 87.02(4) . . ?
O1 Tc1 Cl1 160.33(5) . . ?
N1 Tc1 Cl1 78.74(3) . . ?
Cl1 Tc2 O2 113.3(3) . 6 ?
Cl1 Tc2 O2 113.3(3) . . ?
O2 Tc2 O2 98.1(3) 6 . ?
Cl1 Tc2 N1 98.1(2) . . ?
O2 Tc2 N1 143.3(3) 6 . ?
O2 Tc2 N1 85.57(13) . . ?
Cl1 Tc2 N1 98.1(2) . 6 ?
O2 Tc2 N1 143.3(3) . 6 ?
N1 Tc2 N1 71.16(19) . 6 ?
Cl1 Tc2 O1 164.7(3) . . ?
O2 Tc2 O1 75.9(2) . . ?
N1 Tc2 O1 69.66(18) . . ?
N1 C1 C2 121.04(13) . . ?
N1 C1 C1 115.25(7) . 6 ?
C2 C1 C1 123.69(9) . 6 ?
C1 C2 C3 118.84(14) . . ?
C1 C2 H2A 120.6 . . ?
C3 C2 H2A 120.6 . . ?
C4 C3 C2 119.54(14) . . ?
C4 C3 H3A 120.2 . . ?
C2 C3 H3A 120.2 . . ?
C3 C4 C5 118.89(14) . . ?
C3 C4 H4A 120.6 . . ?
C5 C4 H4A 120.6 . . ?
N1 C5 C4 121.73(14) . . ?
N1 C5 H5A 119.1 . . ?
C4 C5 H5A 119.1 . . ?
C5 N1 C1 119.92(12) . . ?
C5 N1 Tc1 121.67(10) . . ?
C1 N1 Tc1 117.99(9) . . ?
C5 N1 Tc2 120.31(13) . . ?
C1 N1 Tc2 117.87(13) . . ?

loop_
_geom_bond_atom_site_label_1
_geom_bond_atom_site_label_2
_geom_bond_distance
_geom_bond_site_symmetry_2
_geom_bond_publ_flag
Tc1 O2 1.7032(11) . ?
Tc1 O1 1.7137(15) . ?
Tc1 N1 2.2481(11) . ?
Tc1 Cl1 2.5321(5) . ?
Tc2 Cl1 1.740(6) . ?
Tc2 O2 1.823(4) . ?
Tc2 N1 2.259(5) . ?
Tc2 O1 2.482(6) . ?
C1 N1 1.3510(17) . ?
C1 C2 1.3905(19) . ?
C1 C1 1.476(3) 6 ?
C2 C3 1.392(2) . ?
C2 H2A 0.9500 . ?
C3 C4 1.382(3) . ?
C3 H3A 0.9500 . ?
C4 C5 1.385(2) . ?
C4 H4A 0.9500 . ?
C5 N1 1.3416(18) . ?
C5 H5A 0.9500 . ?

loop_
_geom_torsion_atom_site_label_1
_geom_torsion_atom_site_label_2
_geom_torsion_atom_site_label_3
_geom_torsion_atom_site_label_4
_geom_torsion
_geom_torsion_site_symmetry_1
_geom_torsion_site_symmetry_2
_geom_torsion_site_symmetry_3
_geom_torsion_site_symmetry_4
_geom_torsion_publ_flag
N1 C1 C2 C3 -0.8(2) . . . . ?
C1 C1 C2 C3 177.57(10) 6 . . . ?
C1 C2 C3 C4 -1.1(2) . . . . ?
C2 C3 C4 C5 1.8(2) . . . . ?
C3 C4 C5 N1 -0.7(2) . . . . ?
C4 C5 N1 C1 -1.1(2) . . . . ?
C4 C5 N1 Tc1 171.34(10) . . . . ?
C4 C5 N1 Tc2 -165.0(2) . . . . ?
C2 C1 N1 C5 1.8(2) . . . . ?
C1 C1 N1 C5 -176.64(10) 6 . . . ?
C2 C1 N1 Tc1 -170.86(10) . . . . ?
C1 C1 N1 Tc1 10.68(10) 6 . . . ?
C2 C1 N1 Tc2 166.2(2) . . . . ?
C1 C1 N1 Tc2 -12.3(2) 6 . . . ?
O2 Tc1 N1 C5 145.48(15) 6 . . . ?
O2 Tc1 N1 C5 6.57(11) . . . . ?
O1 Tc1 N1 C5 -97.84(11) . . . . ?
N1 Tc1 N1 C5 175.53(9) 6 . . . ?
Cl1 Tc1 N1 C5 93.78(11) . . . . ?
O2 Tc1 N1 C1 -41.98(19) 6 . . . ?
O2 Tc1 N1 C1 179.11(10) . . . . ?
O1 Tc1 N1 C1 74.70(10) . . . . ?
N1 Tc1 N1 C1 -11.93(11) 6 . . . ?
Cl1 Tc1 N1 C1 -93.68(9) . . . . ?
Cl1 Tc2 N1 C5 82.11(19) . . . . ?
O2 Tc2 N1 C5 -128.5(3) 6 . . . ?
O2 Tc2 N1 C5 -30.8(3) . . . . ?
N1 Tc2 N1 C5 177.98(9) 6 . . . ?
O1 Tc2 N1 C5 -107.40(14) . . . . ?
Cl1 Tc2 N1 C1 -82.18(19) . . . . ?
O2 Tc2 N1 C1 67.2(5) 6 . . . ?
O2 Tc2 N1 C1 164.87(14) . . . . ?
N1 Tc2 N1 C1 13.7(2) 6 . . . ?
O1 Tc2 N1 C1 88.30(14) . . . . ?
